data_7702728
loop_
_publ_author_name
'Bigoli, Francesco'
'Curreli, Simona'
'Deplano, Paola'
'Leoni, Laura'
'Mercuri, Maria Laura'
'Pellinghelli, Maria Angela'
'Serpe, Angela'
'Trogu, Emanuele F.'

_publ_section_title
;
 Nickel dithiolene complexes as a source of a new family of S,S-dinegative
 chiral ligands R4btimdt =
 5,5&#x2032;-bis(1,3-dialkyl-4-imidazolidine-2-thione-4-thiolate)
;
_journal_issue 9
_journal_name_full 'Journal of the Chemical Society, Dalton Transactions'
_journal_page_first 1985
_journal_paper_doi 10.1039/b108471b
_journal_year 2002
_chemical_formula_moiety '[Ni(TP)(dmit)]'
_chemical_formula_sum 'C45 H33 Ni P3 S5'
_chemical_formula_weight 885.63
_space_group_IT_number 14
_space_group_name_Hall '-P 2yn'
_space_group_name_H-M_alt 'P 1 21/n 1'
_symmetry_cell_setting monoclinic
_symmetry_space_group_name_H-M 'P 1 21/n 1'
_atom_sites_solution_hydrogens geom
_atom_sites_solution_primary direct
_atom_sites_solution_secondary difmap
_audit_creation_method SHELXL-97
_cell_angle_alpha 90.00
_cell_angle_beta 99.97(2)
_cell_angle_gamma 90.00
_cell_formula_units_Z 4
_cell_length_a 9.541(6)
_cell_length_b 21.873(5)
_cell_length_c 19.730(5)
_cell_measurement_reflns_used 32
_cell_measurement_temperature 293(2)
_cell_measurement_theta_max 40
_cell_measurement_theta_min 18
_cell_volume 4055(3)
_computing_cell_refinement 'local programs'
_computing_data_collection 'Siemens AED local upgrade'
_computing_data_reduction 'local programs'
_computing_molecular_graphics ZORTEP
_computing_structure_refinement 'SHELXL-97 (Sheldrick, 1997)'
_computing_structure_solution 'SHELXS-97 (Sheldrick, 1990)'
_diffrn_ambient_temperature 293(2)
_diffrn_measured_fraction_theta_full 0.996
_diffrn_measured_fraction_theta_max 0.996
_diffrn_measurement_device_type 'Siemens AED diffractometer'
_diffrn_measurement_method \q/2\q
_diffrn_radiation_monochromator graphite
_diffrn_radiation_source 'fine-focus sealed tube'
_diffrn_radiation_type CuK\a
_diffrn_radiation_wavelength 1.54184
_diffrn_reflns_av_R_equivalents 0.0421
_diffrn_reflns_av_sigmaI/netI 0.0184
_diffrn_reflns_limit_h_max 11
_diffrn_reflns_limit_h_min -11
_diffrn_reflns_limit_k_max 26
_diffrn_reflns_limit_k_min -26
_diffrn_reflns_limit_l_max 24
_diffrn_reflns_limit_l_min -8
_diffrn_reflns_number 7886
_diffrn_reflns_theta_full 70.00
_diffrn_reflns_theta_max 70.00
_diffrn_reflns_theta_min 4.04
_diffrn_standards_decay_% none
_diffrn_standards_interval_count 100
_diffrn_standards_number 1
_exptl_absorpt_coefficient_mu 4.470
_exptl_absorpt_correction_T_max 1.0000
_exptl_absorpt_correction_T_min 0.6968
_exptl_absorpt_correction_type empirical
_exptl_crystal_colour blue
_exptl_crystal_density_diffrn 1.451
_exptl_crystal_density_method 'not measured'
_exptl_crystal_description prism
_exptl_crystal_F_000 1824
_exptl_crystal_size_max 0.54
_exptl_crystal_size_mid 0.32
_exptl_crystal_size_min 0.29
_refine_diff_density_max 0.722
_refine_diff_density_min -0.615
_refine_diff_density_rms 0.073
_refine_ls_extinction_method none
_refine_ls_goodness_of_fit_ref 1.130
_refine_ls_hydrogen_treatment mixed
_refine_ls_matrix_type full
_refine_ls_number_parameters 458
_refine_ls_number_reflns 7665
_refine_ls_number_restraints 0
_refine_ls_restrained_S_all 1.130
_refine_ls_R_factor_all 0.0709
_refine_ls_R_factor_gt 0.0584
_refine_ls_shift/su_max 0.000
_refine_ls_shift/su_mean 0.000
_refine_ls_structure_factor_coef Fsqd
_refine_ls_weighting_details 'calc w=1/[\s^2^(Fo^2^)+(0.1118P)^2^+1.7368P] where P=(Fo^2^+2Fc^2^)/3'
_refine_ls_weighting_scheme calc
_refine_ls_wR_factor_gt 0.1715
_refine_ls_wR_factor_ref 0.1842
_reflns_number_gt 5770
_reflns_number_total 7665
_reflns_threshold_expression >2sigma(I)
_cod_data_source_file b108471b.txt
_cod_data_source_block Compound3
_cod_depositor_comments
;
The following automatic conversions were performed:

data name '_atom_site_symetry_multiplicity' was replaced with
'_atom_site_symmetry_multiplicity' as specified in the replacement
file
'/home/saulius/struct/COD-crude-data/automatic-downloads/DataCite-retrospective/RSC/depositions/lib/lists/replacement-tags.lst'.

Automatic conversion script
Id: cif_correct_tags 6909 2019-04-08 15:41:33Z antanas 
;
_cod_original_sg_symbol_H-M P21/n
_cod_database_code 7702728

loop_
_symmetry_equiv_pos_as_xyz
'x, y, z'
'-x+1/2, y+1/2, -z+1/2'
'-x, -y, -z'
'x-1/2, -y-1/2, z-1/2'

loop_
_atom_site_label
_atom_site_type_symbol
_atom_site_fract_x
_atom_site_fract_y
_atom_site_fract_z
_atom_site_U_iso_or_equiv
_atom_site_adp_type
_atom_site_occupancy
_atom_site_symmetry_multiplicity
_atom_site_calc_flag
_atom_site_refinement_flags
_atom_site_disorder_assembly
_atom_site_disorder_group
Ni Ni 0.38473(6) 0.18296(2) 0.31283(3) 0.04862(18) Uani 1 1 d . A .
S1 S 0.45369(14) 0.08516(5) 0.32617(6) 0.0777(3) Uani 1 1 d . . .
S2 S 0.51015(11) 0.19623(4) 0.22153(5) 0.0618(2) Uani 1 1 d . . .
S3 S 0.58809(13) 0.09624(6) 0.12929(6) 0.0781(3) Uani 1 1 d . . .
S4 S 0.53172(16) -0.00068(5) 0.21802(7) 0.0873(4) Uani 1 1 d . . .
S5 S 0.62785(18) -0.03290(8) 0.08678(8) 0.1065(5) Uani 1 1 d . . .
P1 P 0.16351(9) 0.15291(4) 0.26810(5) 0.0488(2) Uani 1 1 d . . .
P2 P 0.30372(9) 0.27470(4) 0.30491(5) 0.0483(2) Uani 1 1 d . . .
P3 P 0.47713(9) 0.20587(4) 0.42074(4) 0.0498(2) Uani 1 1 d . . .
C1 C 0.5323(4) 0.11906(19) 0.2052(2) 0.0609(9) Uani 1 1 d . . .
C2 C 0.5062(5) 0.07346(19) 0.2466(2) 0.0671(10) Uani 1 1 d . . .
C3 C 0.5857(5) 0.0180(2) 0.1418(2) 0.0759(11) Uani 1 1 d . . .
C1A C 0.0670(7) 0.1113(2) 0.3261(3) 0.053(3) Uiso 0.604(8) 1 d PG A 1
C2A C 0.1303(5) 0.0601(3) 0.3603(3) 0.078(2) Uiso 0.604(8) 1 d PG A 1
H2A H 0.2171 0.0460 0.3512 0.093 Uiso 0.604(8) 1 calc PR A 1
C3A C 0.0639(6) 0.0301(2) 0.4082(3) 0.075(2) Uiso 0.604(8) 1 d PG A 1
H3A H 0.1062 -0.0042 0.4310 0.091 Uiso 0.604(8) 1 calc PR A 1
C4A C -0.0659(7) 0.0512(3) 0.4218(3) 0.101(3) Uiso 0.604(8) 1 d PG A 1
H4A H -0.1103 0.0311 0.4538 0.122 Uiso 0.604(8) 1 calc PR A 1
C5A C -0.1291(7) 0.1024(3) 0.3876(4) 0.132(4) Uiso 0.604(8) 1 d PG A 1
H5A H -0.2159 0.1165 0.3967 0.158 Uiso 0.604(8) 1 calc PR A 1
C6A C -0.0627(8) 0.1324(3) 0.3397(4) 0.109(3) Uiso 0.604(8) 1 d PG A 1
H6A H -0.1050 0.1667 0.3169 0.131 Uiso 0.604(8) 1 calc PR A 1
C1A1 C 0.0514(9) 0.1146(4) 0.3242(4) 0.065(6) Uiso 0.396(8) 1 d PG A 2
C2A1 C 0.1169(7) 0.0962(5) 0.3895(4) 0.085(4) Uiso 0.396(8) 1 d PG A 2
H2A1 H 0.2139 0.1027 0.4037 0.102 Uiso 0.396(8) 1 calc PR A 2
C3A1 C 0.0375(9) 0.0682(5) 0.4335(3) 0.103(5) Uiso 0.396(8) 1 d PG A 2
H3A1 H 0.0813 0.0559 0.4772 0.123 Uiso 0.396(8) 1 calc PR A 2
C4A1 C -0.1074(9) 0.0586(4) 0.4122(4) 0.065(3) Uiso 0.396(8) 1 d PG A 2
H4A1 H -0.1606 0.0398 0.4417 0.079 Uiso 0.396(8) 1 calc PR A 2
C5A1 C -0.1730(7) 0.0769(4) 0.3470(4) 0.087(4) Uiso 0.396(8) 1 d PG A 2
H5A1 H -0.2699 0.0705 0.3328 0.104 Uiso 0.396(8) 1 calc PR A 2
C6A1 C -0.0935(9) 0.1050(4) 0.3030(3) 0.086(4) Uiso 0.396(8) 1 d PG A 2
H6A1 H -0.1374 0.1173 0.2593 0.103 Uiso 0.396(8) 1 calc PR A 2
C1B C 0.1439(4) 0.10753(17) 0.18979(19) 0.0569(8) Uani 1 1 d . A .
C2B C 0.0918(7) 0.0488(2) 0.1849(3) 0.0972(18) Uani 1 1 d . . .
H2B H 0.0597 0.0309 0.2221 0.117 Uiso 1 1 calc R A .
C3B C 0.0872(10) 0.0165(3) 0.1238(3) 0.126(3) Uani 1 1 d . A .
H3B H 0.0492 -0.0228 0.1203 0.152 Uiso 1 1 calc R . .
C4B C 0.1366(7) 0.0406(3) 0.0695(3) 0.0948(16) Uani 1 1 d . . .
H4B H 0.1351 0.0179 0.0296 0.114 Uiso 1 1 calc R A .
C5B C 0.1888(5) 0.0987(2) 0.0739(3) 0.0808(12) Uani 1 1 d . A .
H5B H 0.2227 0.1159 0.0368 0.097 Uiso 1 1 calc R . .
C6B C 0.1912(5) 0.1320(2) 0.1333(2) 0.0731(11) Uani 1 1 d . . .
H6B H 0.2256 0.1719 0.1355 0.088 Uiso 1 1 calc R A .
C1C C 0.0566(3) 0.22084(16) 0.24130(18) 0.0515(7) Uani 1 1 d . A .
C2C C -0.0834(4) 0.2200(2) 0.2055(2) 0.0684(10) Uani 1 1 d . . .
H2C H -0.1268 0.1830 0.1916 0.082 Uiso 1 1 calc R A .
C3C C -0.1575(4) 0.2740(2) 0.1908(3) 0.0806(13) Uani 1 1 d . A .
H3C H -0.2520 0.2729 0.1689 0.097 Uiso 1 1 calc R . .
C4C C -0.0935(5) 0.3290(2) 0.2080(3) 0.0803(13) Uani 1 1 d . . .
H4C H -0.1444 0.3650 0.1974 0.096 Uiso 1 1 calc R A .
C5C C 0.0474(4) 0.33163(19) 0.2414(2) 0.0675(10) Uani 1 1 d . A .
H5C H 0.0919 0.3691 0.2522 0.081 Uiso 1 1 calc R . .
C6C C 0.1208(4) 0.27680(16) 0.25851(19) 0.0531(8) Uani 1 1 d . A .
C1D C 0.3985(4) 0.33151(15) 0.26257(19) 0.0529(8) Uani 1 1 d . A .
C2D C 0.3668(5) 0.3390(2) 0.1920(2) 0.0751(11) Uani 1 1 d . . .
H2D H 0.2926 0.3169 0.1664 0.090 Uiso 1 1 calc R A .
C3D C 0.4458(6) 0.3793(3) 0.1592(3) 0.0939(16) Uani 1 1 d . A .
H3D H 0.4252 0.3840 0.1116 0.113 Uiso 1 1 calc R . .
C4D C 0.5551(6) 0.4123(2) 0.1976(3) 0.0854(14) Uani 1 1 d . . .
H4D H 0.6065 0.4402 0.1760 0.103 Uiso 1 1 calc R A .
C5D C 0.5873(5) 0.4043(2) 0.2665(3) 0.0800(13) Uani 1 1 d . A .
H5D H 0.6627 0.4259 0.2917 0.096 Uiso 1 1 calc R . .
C6D C 0.5103(4) 0.36428(18) 0.3004(2) 0.0657(9) Uani 1 1 d . . .
H6D H 0.5331 0.3595 0.3479 0.079 Uiso 1 1 calc R A .
C1E C 0.3052(4) 0.30615(16) 0.39087(19) 0.0525(7) Uani 1 1 d . A .
C2E C 0.2362(4) 0.36096(18) 0.4041(2) 0.0653(9) Uani 1 1 d . . .
H2E H 0.1807 0.3823 0.3684 0.078 Uiso 1 1 calc R A .
C3E C 0.2524(5) 0.3821(2) 0.4705(2) 0.0721(11) Uani 1 1 d . A .
H3E H 0.2079 0.4183 0.4796 0.087 Uiso 1 1 calc R . .
C4E C 0.3334(5) 0.3507(2) 0.5239(2) 0.0742(11) Uani 1 1 d . . .
H4E H 0.3435 0.3657 0.5685 0.089 Uiso 1 1 calc R A .
C5E C 0.3991(4) 0.2973(2) 0.5113(2) 0.0680(10) Uani 1 1 d . A .
H5E H 0.4530 0.2761 0.5476 0.082 Uiso 1 1 calc R . .
C6E C 0.3858(3) 0.27420(16) 0.44428(18) 0.0522(7) Uani 1 1 d . A .
C1F C 0.6648(4) 0.22840(17) 0.4425(2) 0.0559(8) Uani 1 1 d . A .
C2F C 0.7345(4) 0.2329(2) 0.5104(2) 0.0689(10) Uani 1 1 d . . .
H2F H 0.6886 0.2207 0.5460 0.083 Uiso 1 1 calc R A .
C3F C 0.8717(5) 0.2554(3) 0.5248(3) 0.0837(13) Uani 1 1 d . A .
H3F H 0.9178 0.2583 0.5702 0.100 Uiso 1 1 calc R . .
C4F C 0.9403(5) 0.2736(3) 0.4727(3) 0.1026(19) Uani 1 1 d . . .
H4F H 1.0332 0.2881 0.4826 0.123 Uiso 1 1 calc R A .
C5F C 0.8707(6) 0.2705(3) 0.4055(3) 0.1036(19) Uani 1 1 d . A .
H5F H 0.9158 0.2839 0.3701 0.124 Uiso 1 1 calc R . .
C6F C 0.7334(4) 0.2474(3) 0.3906(2) 0.0773(12) Uani 1 1 d . . .
H6F H 0.6876 0.2448 0.3451 0.093 Uiso 1 1 calc R A .
C1G C 0.4514(4) 0.14925(18) 0.48533(19) 0.0593(8) Uani 1 1 d . A .
C2G C 0.3223(6) 0.1465(2) 0.5077(3) 0.0861(14) Uani 1 1 d . . .
H2G H 0.2522 0.1754 0.4928 0.103 Uiso 1 1 calc R A .
C3G C 0.2975(8) 0.1003(3) 0.5528(4) 0.111(2) Uani 1 1 d . A .
H3G H 0.2095 0.0979 0.5668 0.133 Uiso 1 1 calc R . .
C4G C 0.4002(8) 0.0583(3) 0.5766(3) 0.0968(17) Uani 1 1 d . . .
H4G H 0.3831 0.0282 0.6075 0.116 Uiso 1 1 calc R A .
C5G C 0.5277(7) 0.0609(2) 0.5548(3) 0.0956(16) Uani 1 1 d . A .
H5G H 0.5980 0.0323 0.5706 0.115 Uiso 1 1 calc R . .
C6G C 0.5538(5) 0.1063(2) 0.5086(2) 0.0758(11) Uani 1 1 d . . .
H6G H 0.6409 0.1075 0.4935 0.091 Uiso 1 1 calc R A .

loop_
_atom_site_aniso_label
_atom_site_aniso_U_11
_atom_site_aniso_U_22
_atom_site_aniso_U_33
_atom_site_aniso_U_23
_atom_site_aniso_U_13
_atom_site_aniso_U_12
Ni 0.0473(3) 0.0427(3) 0.0561(3) 0.0037(2) 0.0094(2) 0.0027(2)
S1 0.1098(9) 0.0583(6) 0.0718(6) 0.0174(5) 0.0345(6) 0.0328(6)
S2 0.0694(6) 0.0541(5) 0.0661(5) 0.0020(4) 0.0239(4) -0.0056(4)
S3 0.0844(7) 0.0823(7) 0.0745(7) -0.0049(5) 0.0331(6) 0.0049(6)
S4 0.1149(10) 0.0580(6) 0.0956(8) 0.0025(5) 0.0364(7) 0.0251(6)
S5 0.1152(11) 0.1058(11) 0.0992(10) -0.0330(8) 0.0203(8) 0.0307(9)
P1 0.0483(4) 0.0421(4) 0.0563(5) 0.0004(3) 0.0100(4) -0.0050(3)
P2 0.0459(4) 0.0406(4) 0.0578(5) 0.0025(3) 0.0075(3) -0.0012(3)
P3 0.0463(4) 0.0506(5) 0.0525(5) 0.0025(4) 0.0089(3) 0.0007(3)
C1 0.059(2) 0.062(2) 0.065(2) -0.0014(17) 0.0214(17) 0.0046(16)
C2 0.075(2) 0.055(2) 0.075(3) 0.0039(18) 0.023(2) 0.0153(18)
C3 0.072(3) 0.076(3) 0.080(3) -0.011(2) 0.015(2) 0.016(2)
C1B 0.0563(19) 0.0508(18) 0.063(2) -0.0046(16) 0.0076(16) -0.0029(15)
C2B 0.161(6) 0.057(2) 0.081(3) -0.007(2) 0.039(3) -0.029(3)
C3B 0.220(8) 0.064(3) 0.099(4) -0.023(3) 0.038(5) -0.029(4)
C4B 0.134(5) 0.079(3) 0.071(3) -0.020(3) 0.018(3) 0.009(3)
C5B 0.083(3) 0.092(3) 0.068(3) -0.006(2) 0.017(2) -0.004(3)
C6B 0.079(3) 0.076(3) 0.064(2) -0.010(2) 0.013(2) -0.023(2)
C1C 0.0445(16) 0.0526(18) 0.0571(19) 0.0017(14) 0.0076(14) 0.0004(14)
C2C 0.051(2) 0.068(2) 0.082(3) 0.003(2) 0.0005(18) -0.0078(17)
C3C 0.0449(19) 0.092(3) 0.099(3) 0.013(3) -0.004(2) 0.005(2)
C4C 0.059(2) 0.080(3) 0.099(3) 0.017(3) 0.005(2) 0.019(2)
C5C 0.058(2) 0.055(2) 0.085(3) 0.0091(19) 0.0018(19) 0.0071(17)
C6C 0.0460(16) 0.0485(18) 0.064(2) 0.0048(15) 0.0081(14) 0.0003(14)
C1D 0.0511(18) 0.0448(16) 0.064(2) 0.0019(15) 0.0129(15) -0.0039(14)
C2D 0.084(3) 0.077(3) 0.064(2) 0.005(2) 0.011(2) -0.018(2)
C3D 0.112(4) 0.096(4) 0.077(3) 0.021(3) 0.026(3) -0.018(3)
C4D 0.096(3) 0.066(3) 0.103(4) 0.011(2) 0.042(3) -0.015(2)
C5D 0.069(3) 0.072(3) 0.103(4) -0.004(2) 0.025(2) -0.022(2)
C6D 0.063(2) 0.058(2) 0.077(2) 0.0002(18) 0.0124(18) -0.0115(17)
C1E 0.0489(17) 0.0481(17) 0.061(2) 0.0000(15) 0.0109(14) -0.0018(14)
C2E 0.070(2) 0.053(2) 0.073(2) -0.0028(18) 0.0133(19) 0.0090(17)
C3E 0.074(3) 0.058(2) 0.089(3) -0.011(2) 0.027(2) 0.0042(19)
C4E 0.070(3) 0.079(3) 0.075(3) -0.020(2) 0.017(2) 0.002(2)
C5E 0.064(2) 0.079(3) 0.062(2) -0.0071(19) 0.0125(18) 0.0067(19)
C6E 0.0456(16) 0.0529(18) 0.0597(19) -0.0044(15) 0.0135(14) -0.0026(14)
C1F 0.0468(17) 0.057(2) 0.064(2) 0.0045(16) 0.0098(15) -0.0001(15)
C2F 0.059(2) 0.085(3) 0.061(2) -0.002(2) 0.0046(17) -0.007(2)
C3F 0.065(2) 0.105(4) 0.077(3) -0.008(3) -0.002(2) -0.014(2)
C4F 0.058(3) 0.142(5) 0.103(4) 0.004(4) 0.003(3) -0.034(3)
C5F 0.074(3) 0.152(6) 0.086(3) 0.017(3) 0.018(3) -0.035(3)
C6F 0.056(2) 0.111(4) 0.063(2) 0.011(2) 0.0063(18) -0.012(2)
C1G 0.067(2) 0.056(2) 0.056(2) 0.0031(16) 0.0152(16) -0.0050(17)
C2G 0.083(3) 0.086(3) 0.097(3) 0.019(3) 0.034(3) -0.004(2)
C3G 0.132(5) 0.094(4) 0.122(5) 0.013(4) 0.066(4) -0.020(4)
C4G 0.140(5) 0.074(3) 0.081(3) 0.014(3) 0.032(3) -0.015(3)
C5G 0.132(5) 0.065(3) 0.087(3) 0.019(2) 0.012(3) 0.009(3)
C6G 0.085(3) 0.064(2) 0.079(3) 0.011(2) 0.017(2) 0.003(2)

loop_
_atom_type_symbol
_atom_type_description
_atom_type_scat_dispersion_real
_atom_type_scat_dispersion_imag
_atom_type_scat_source
C C 0.0181 0.0091 'International Tables Vol C Tables 4.2.6.8 and 6.1.1.4'
H H 0.0000 0.0000 'International Tables Vol C Tables 4.2.6.8 and 6.1.1.4'
Ni Ni -3.0029 0.5091 'International Tables Vol C Tables 4.2.6.8 and 6.1.1.4'
P P 0.2955 0.4335 'International Tables Vol C Tables 4.2.6.8 and 6.1.1.4'
S S 0.3331 0.5567 'International Tables Vol C Tables 4.2.6.8 and 6.1.1.4'

loop_
_geom_angle_atom_site_label_1
_geom_angle_atom_site_label_2
_geom_angle_atom_site_label_3
_geom_angle
P2 Ni P3 86.38(4)
P2 Ni S1 174.93(5)
P3 Ni S1 92.48(5)
P2 Ni P1 86.72(4)
P3 Ni P1 129.47(4)
S1 Ni P1 90.21(5)
P2 Ni S2 93.07(4)
P3 Ni S2 122.58(5)
S1 Ni S2 91.71(4)
P1 Ni S2 107.74(5)
C2 S1 Ni 99.12(14)
C1 S2 Ni 96.69(13)
C3 S3 C1 98.4(2)
C3 S4 C2 98.1(2)
C1B P1 C1C 103.17(17)
C1B P1 C1A 105.7(2)
C1C P1 C1A 105.6(2)
C1B P1 C1A1 105.9(3)
C1C P1 C1A1 100.8(3)
C1A P1 C1A1 5.0(4)
C1B P1 Ni 116.50(13)
C1C P1 Ni 108.41(12)
C1A P1 Ni 116.2(2)
C1A1 P1 Ni 119.7(3)
C1D P2 C6C 105.07(16)
C1D P2 C1E 104.13(16)
C6C P2 C1E 107.99(17)
C1D P2 Ni 118.03(12)
C6C P2 Ni 111.16(12)
C1E P2 Ni 109.84(12)
C1G P3 C6E 104.47(17)
C1G P3 C1F 105.23(18)
C6E P3 C1F 102.09(16)
C1G P3 Ni 116.00(13)
C6E P3 Ni 107.51(12)
C1F P3 Ni 119.67(13)
C2 C1 S2 124.7(3)
C2 C1 S3 115.2(3)
S2 C1 S3 120.1(2)
C1 C2 S1 123.4(3)
C1 C2 S4 116.3(3)
S1 C2 S4 120.2(2)
S5 C3 S4 123.9(3)
S5 C3 S3 124.2(3)
S4 C3 S3 111.9(2)
C2A C1A C6A 120.0
C2A C1A P1 118.7(4)
C6A C1A P1 121.1(4)
C1A C2A C3A 120.0
C1A C2A H2A 120.0
C3A C2A H2A 120.0
C2A C3A C4A 120.0
C2A C3A H3A 120.0
C4A C3A H3A 120.0
C5A C4A C3A 120.0
C5A C4A H4A 120.0
C3A C4A H4A 120.0
C4A C5A C6A 120.0
C4A C5A H5A 120.0
C6A C5A H5A 120.0
C5A C6A C1A 120.0
C5A C6A H6A 120.0
C1A C6A H6A 120.0
C2A1 C1A1 C6A1 120.0
C2A1 C1A1 P1 117.9(5)
C6A1 C1A1 P1 122.1(5)
C1A1 C2A1 C3A1 120.0
C1A1 C2A1 H2A1 120.0
C3A1 C2A1 H2A1 120.0
C4A1 C3A1 C2A1 120.0
C4A1 C3A1 H3A1 120.0
C2A1 C3A1 H3A1 120.0
C3A1 C4A1 C5A1 120.0
C3A1 C4A1 H4A1 120.0
C5A1 C4A1 H4A1 120.0
C4A1 C5A1 C6A1 120.0
C4A1 C5A1 H5A1 120.0
C6A1 C5A1 H5A1 120.0
C5A1 C6A1 C1A1 120.0
C5A1 C6A1 H6A1 120.0
C1A1 C6A1 H6A1 120.0
C2B C1B C6B 118.0(4)
C2B C1B P1 123.6(3)
C6B C1B P1 118.3(3)
C1B C2B C3B 119.6(5)
C1B C2B H2B 120.2
C3B C2B H2B 120.2
C4B C3B C2B 121.6(5)
C4B C3B H3B 119.2
C2B C3B H3B 119.2
C3B C4B C5B 119.3(5)
C3B C4B H4B 120.4
C5B C4B H4B 120.4
C4B C5B C6B 120.0(5)
C4B C5B H5B 120.0
C6B C5B H5B 120.0
C5B C6B C1B 121.5(4)
C5B C6B H6B 119.2
C1B C6B H6B 119.2
C6C C1C C2C 118.6(3)
C6C C1C P1 116.5(2)
C2C C1C P1 124.9(3)
C3C C2C C1C 120.3(4)
C3C C2C H2C 119.8
C1C C2C H2C 119.8
C4C C3C C2C 120.7(4)
C4C C3C H3C 119.7
C2C C3C H3C 119.7
C3C C4C C5C 120.5(4)
C3C C4C H4C 119.7
C5C C4C H4C 119.7
C4C C5C C6C 118.7(4)
C4C C5C H5C 120.6
C6C C5C H5C 120.6
C1C C6C C5C 121.1(3)
C1C C6C P2 116.4(3)
C5C C6C P2 122.5(3)
C2D C1D C6D 119.6(4)
C2D C1D P2 120.2(3)
C6D C1D P2 120.1(3)
C1D C2D C3D 120.1(4)
C1D C2D H2D 119.9
C3D C2D H2D 119.9
C4D C3D C2D 119.7(5)
C4D C3D H3D 120.2
C2D C3D H3D 120.2
C5D C4D C3D 120.1(4)
C5D C4D H4D 120.0
C3D C4D H4D 120.0
C4D C5D C6D 121.3(4)
C4D C5D H5D 119.3
C6D C5D H5D 119.3
C5D C6D C1D 119.2(4)
C5D C6D H6D 120.4
C1D C6D H6D 120.4
C6E C1E C2E 120.2(3)
C6E C1E P2 115.5(3)
C2E C1E P2 124.2(3)
C3E C2E C1E 118.9(4)
C3E C2E H2E 120.5
C1E C2E H2E 120.5
C2E C3E C4E 121.0(4)
C2E C3E H3E 119.5
C4E C3E H3E 119.5
C5E C4E C3E 120.2(4)
C5E C4E H4E 119.9
C3E C4E H4E 119.9
C4E C5E C6E 120.6(4)
C4E C5E H5E 119.7
C6E C5E H5E 119.7
C1E C6E C5E 119.0(3)
C1E C6E P3 116.5(3)
C5E C6E P3 124.4(3)
C6F C1F C2F 119.1(4)
C6F C1F P3 118.7(3)
C2F C1F P3 121.9(3)
C3F C2F C1F 120.1(4)
C3F C2F H2F 120.0
C1F C2F H2F 120.0
C4F C3F C2F 120.5(4)
C4F C3F H3F 119.7
C2F C3F H3F 119.7
C3F C4F C5F 119.6(4)
C3F C4F H4F 120.2
C5F C4F H4F 120.2
C4F C5F C6F 120.2(5)
C4F C5F H5F 119.9
C6F C5F H5F 119.9
C1F C6F C5F 120.5(4)
C1F C6F H6F 119.8
C5F C6F H6F 119.8
C6G C1G C2G 119.0(4)
C6G C1G P3 121.6(3)
C2G C1G P3 119.2(3)
C1G C2G C3G 119.7(5)
C1G C2G H2G 120.2
C3G C2G H2G 120.2
C4G C3G C2G 121.1(6)
C4G C3G H3G 119.4
C2G C3G H3G 119.4
C5G C4G C3G 119.4(5)
C5G C4G H4G 120.3
C3G C4G H4G 120.3
C4G C5G C6G 120.3(5)
C4G C5G H5G 119.8
C6G C5G H5G 119.8
C1G C6G C5G 120.4(5)
C1G C6G H6G 119.8
C5G C6G H6G 119.8

loop_
_geom_bond_atom_site_label_1
_geom_bond_atom_site_label_2
_geom_bond_distance
Ni P2 2.1464(11)
Ni P3 2.2161(12)
Ni S1 2.2400(12)
Ni P1 2.2407(16)
Ni S2 2.3468(13)
S1 C2 1.747(4)
S2 C1 1.738(4)
S3 C3 1.729(5)
S3 C1 1.747(4)
S4 C3 1.721(5)
S4 C2 1.748(4)
S5 C3 1.653(4)
P1 C1B 1.819(4)
P1 C1C 1.828(4)
P1 C1A 1.830(4)
P1 C1A1 1.866(6)
P2 C1D 1.822(3)
P2 C6C 1.825(4)
P2 C1E 1.828(4)
P3 C1G 1.824(4)
P3 C6E 1.830(4)
P3 C1F 1.835(4)
C1 C2 1.340(6)
C1A C2A 1.3900
C1A C6A 1.3900
C2A C3A 1.3900
C2A H2A 0.9300
C3A C4A 1.3900
C3A H3A 0.9300
C4A C5A 1.3900
C4A H4A 0.9300
C5A C6A 1.3900
C5A H5A 0.9300
C6A H6A 0.9300
C1A1 C2A1 1.3900
C1A1 C6A1 1.3900
C2A1 C3A1 1.3900
C2A1 H2A1 0.9300
C3A1 C4A1 1.3900
C3A1 H3A1 0.9300
C4A1 C5A1 1.3900
C4A1 H4A1 0.9300
C5A1 C6A1 1.3900
C5A1 H5A1 0.9300
C6A1 H6A1 0.9300
C1B C2B 1.374(6)
C1B C6B 1.381(6)
C2B C3B 1.392(7)
C2B H2B 0.9300
C3B C4B 1.351(8)
C3B H3B 0.9300
C4B C5B 1.362(7)
C4B H4B 0.9300
C5B C6B 1.376(6)
C5B H5B 0.9300
C6B H6B 0.9300
C1C C6C 1.384(5)
C1C C2C 1.399(5)
C2C C3C 1.382(6)
C2C H2C 0.9300
C3C C4C 1.365(7)
C3C H3C 0.9300
C4C C5C 1.392(6)
C4C H4C 0.9300
C5C C6C 1.400(5)
C5C H5C 0.9300
C1D C2D 1.383(6)
C1D C6D 1.390(5)
C2D C3D 1.391(6)
C2D H2D 0.9300
C3D C4D 1.382(8)
C3D H3D 0.9300
C4D C5D 1.353(7)
C4D H4D 0.9300
C5D C6D 1.387(6)
C5D H5D 0.9300
C6D H6D 0.9300
C1E C6E 1.382(5)
C1E C2E 1.414(5)
C2E C3E 1.372(6)
C2E H2E 0.9300
C3E C4E 1.378(7)
C3E H3E 0.9300
C4E C5E 1.368(6)
C4E H4E 0.9300
C5E C6E 1.400(5)
C5E H5E 0.9300
C1F C6F 1.372(5)
C1F C2F 1.392(5)
C2F C3F 1.382(6)
C2F H2F 0.9300
C3F C4F 1.370(7)
C3F H3F 0.9300
C4F C5F 1.377(8)
C4F H4F 0.9300
C5F C6F 1.387(6)
C5F H5F 0.9300
C6F H6F 0.9300
C1G C6G 1.375(6)
C1G C2G 1.380(6)
C2G C3G 1.394(7)
C2G H2G 0.9300
C3G C4G 1.366(9)
C3G H3G 0.9300
C4G C5G 1.361(8)
C4G H4G 0.9300
C5G C6G 1.400(6)
C5G H5G 0.9300
C6G H6G 0.9300
